data_1508859
loop_
_publ_author_name
'Reddy, B. V. Subba'
'Reddy, M. Ramana'
'Rao, Y. Gopal'
'Yadav, J. S.'
'Sridhar, B.'

_publ_section_title
;
 Cu(OTf)(2)-Catalyzed Synthesis of 2,3-Disubstituted Indoles and
 2,4,5-Trisubstituted Pyrroles from \a-Diazoketones.
;
_journal_issue 3
_journal_name_full 'Organic letters'
_journal_page_first 464
_journal_page_last 467
_journal_paper_doi 10.1021/ol303206w
_journal_volume 15
_journal_year 2013
_chemical_formula_moiety 'C15 H19 N O3'
_chemical_formula_sum 'C15 H19 N O3'
_chemical_formula_weight 261.31
_chemical_name_systematic
; 
1-(5,6-dimethoxy-3-methyl-1H-indol-2-yl)-2-methylpropan-1-one
;
_space_group_IT_number 2
_symmetry_cell_setting triclinic
_symmetry_space_group_name_Hall '-P 1'
_symmetry_space_group_name_H-M 'P -1'
_atom_sites_solution_hydrogens geom
_atom_sites_solution_primary direct
_atom_sites_solution_secondary difmap
_audit_creation_method SHELXL-97
_cell_angle_alpha 97.572(2)
_cell_angle_beta 94.165(2)
_cell_angle_gamma 92.775(2)
_cell_formula_units_Z 2
_cell_length_a 6.9397(7)
_cell_length_b 8.8694(10)
_cell_length_c 11.1168(12)
_cell_measurement_reflns_used 3585
_cell_measurement_temperature 294(2)
_cell_measurement_theta_max 27.68
_cell_measurement_theta_min 2.32
_cell_volume 675.33(13)
_computing_cell_refinement 'SAINT (Bruker, 2001)'
_computing_data_collection 'SMART (Bruker, 2001)'
_computing_data_reduction SAINT
_computing_molecular_graphics 'SHELXTL/PC (Sheldrick, 1990)'
_computing_publication_material SHELXL97
_computing_structure_refinement 'SHELXL-97 (Sheldrick, 2008)'
_computing_structure_solution 'SHELXS-97 (Sheldrick, 2008)'
_diffrn_ambient_temperature 294(2)
_diffrn_measured_fraction_theta_full 0.998
_diffrn_measured_fraction_theta_max 0.998
_diffrn_measurement_device 'Bruker SMART APEX CCD area-detector'
_diffrn_measurement_device_type 'CCD Area Detector'
_diffrn_measurement_method '\w scan'
_diffrn_radiation_monochromator graphite
_diffrn_radiation_source 'fine-focus sealed tube'
_diffrn_radiation_type MoK\a
_diffrn_radiation_wavelength 0.71073
_diffrn_reflns_av_R_equivalents 0.0173
_diffrn_reflns_av_sigmaI/netI 0.0192
_diffrn_reflns_limit_h_max 8
_diffrn_reflns_limit_h_min -8
_diffrn_reflns_limit_k_max 10
_diffrn_reflns_limit_k_min -10
_diffrn_reflns_limit_l_max 13
_diffrn_reflns_limit_l_min -13
_diffrn_reflns_number 6539
_diffrn_reflns_theta_full 25.00
_diffrn_reflns_theta_max 25.00
_diffrn_reflns_theta_min 1.85
_diffrn_standards_number 0
_exptl_absorpt_coefficient_mu 0.089
_exptl_absorpt_correction_type none
_exptl_crystal_colour colorless
_exptl_crystal_density_diffrn 1.285
_exptl_crystal_density_method 'not measured'
_exptl_crystal_description needle
_exptl_crystal_F_000 280
_exptl_crystal_size_max 0.17
_exptl_crystal_size_mid 0.08
_exptl_crystal_size_min 0.06
_refine_diff_density_max 0.208
_refine_diff_density_min -0.171
_refine_diff_density_rms 0.037
_refine_ls_extinction_method none
_refine_ls_goodness_of_fit_ref 1.049
_refine_ls_hydrogen_treatment mixed
_refine_ls_matrix_type full
_refine_ls_number_parameters 181
_refine_ls_number_reflns 2371
_refine_ls_number_restraints 0
_refine_ls_restrained_S_all 1.049
_refine_ls_R_factor_all 0.0454
_refine_ls_R_factor_gt 0.0410
_refine_ls_shift/su_max 0.000
_refine_ls_shift/su_mean 0.000
_refine_ls_structure_factor_coef Fsqd
_refine_ls_weighting_details 'calc w=1/[\s^2^(Fo^2^)+(0.0657P)^2^+0.1146P] where P=(Fo^2^+2Fc^2^)/3'
_refine_ls_weighting_scheme calc
_refine_ls_wR_factor_gt 0.1127
_refine_ls_wR_factor_ref 0.1165
_reflns_number_gt 2102
_reflns_number_total 2371
_reflns_threshold_expression I>2\s(I)
_cod_data_source_file ol303206w_si_001.cif
_cod_data_source_block al77m
_cod_database_code 1508859

loop_
_symmetry_equiv_pos_as_xyz
'x, y, z'
'-x, -y, -z'

loop_
_atom_site_label
_atom_site_type_symbol
_atom_site_fract_x
_atom_site_fract_y
_atom_site_fract_z
_atom_site_U_iso_or_equiv
_atom_site_adp_type
_atom_site_occupancy
_atom_site_symmetry_multiplicity
_atom_site_calc_flag
_atom_site_refinement_flags
C1 C 0.3039(2) 0.71012(16) -0.19319(13) 0.0449(3) Uani 1 1 d .
H1 H 0.1941 0.7308 -0.2399 0.054 Uiso 1 1 calc R
C2 C 0.4352(2) 0.61389(17) -0.24005(13) 0.0460(4) Uani 1 1 d .
C3 C 0.6043(2) 0.58415(17) -0.16857(13) 0.0466(4) Uani 1 1 d .
C4 C 0.6389(2) 0.65050(17) -0.05126(13) 0.0472(4) Uani 1 1 d .
H4 H 0.7497 0.6308 -0.0051 0.057 Uiso 1 1 calc R
C5 C 0.5051(2) 0.74938(16) -0.00059(12) 0.0427(3) Uani 1 1 d .
C6 C 0.4961(2) 0.83360(16) 0.11597(12) 0.0432(3) Uani 1 1 d .
C7 C 0.3254(2) 0.90793(16) 0.11132(12) 0.0423(3) Uani 1 1 d .
C8 C 0.3407(2) 0.77639(16) -0.07227(12) 0.0413(3) Uani 1 1 d .
C9 C 0.2265(2) 1.00677(16) 0.19826(13) 0.0441(3) Uani 1 1 d .
C10 C 0.3018(2) 1.03980(17) 0.32999(13) 0.0488(4) Uani 1 1 d .
H10 H 0.4425 1.0591 0.3340 0.059 Uiso 1 1 calc R
C11 C 0.2583(3) 0.9014(2) 0.39281(15) 0.0684(5) Uani 1 1 d .
H11A H 0.1208 0.8815 0.3903 0.103 Uiso 1 1 calc R
H11B H 0.3111 0.9206 0.4760 0.103 Uiso 1 1 calc R
H11C H 0.3156 0.8146 0.3518 0.103 Uiso 1 1 calc R
C12 C 0.2155(3) 1.1783(2) 0.39370(15) 0.0656(5) Uani 1 1 d .
H12A H 0.2357 1.2628 0.3494 0.098 Uiso 1 1 calc R
H12B H 0.2766 1.2027 0.4747 0.098 Uiso 1 1 calc R
H12C H 0.0792 1.1575 0.3976 0.098 Uiso 1 1 calc R
C13 C 0.6507(2) 0.8346(2) 0.21645(14) 0.0586(4) Uani 1 1 d .
H13A H 0.6663 0.9342 0.2630 0.088 Uiso 1 1 calc R
H13B H 0.7703 0.8091 0.1827 0.088 Uiso 1 1 calc R
H13C H 0.6151 0.7612 0.2683 0.088 Uiso 1 1 calc R
C14 C 0.2605(3) 0.5694(2) -0.43292(15) 0.0679(5) Uani 1 1 d .
H14A H 0.1435 0.5303 -0.4040 0.102 Uiso 1 1 calc R
H14B H 0.2735 0.5207 -0.5141 0.102 Uiso 1 1 calc R
H14C H 0.2554 0.6773 -0.4332 0.102 Uiso 1 1 calc R
C15 C 0.8893(2) 0.4504(2) -0.16310(17) 0.0612(4) Uani 1 1 d .
H15A H 0.9663 0.5422 -0.1329 0.092 Uiso 1 1 calc R
H15B H 0.9627 0.3841 -0.2151 0.092 Uiso 1 1 calc R
H15C H 0.8534 0.4002 -0.0959 0.092 Uiso 1 1 calc R
N1 N 0.23339(18) 0.87184(14) -0.00363(10) 0.0439(3) Uani 1 1 d .
O1 O 0.07475(16) 1.05846(14) 0.16493(10) 0.0623(3) Uani 1 1 d .
O2 O 0.42033(17) 0.53987(13) -0.35577(9) 0.0586(3) Uani 1 1 d .
O3 O 0.72148(16) 0.48636(13) -0.22952(10) 0.0591(3) Uani 1 1 d .
H1N H 0.122(2) 0.9103(18) -0.0284(15) 0.054(5) Uiso 1 1 d .

loop_
_atom_site_aniso_label
_atom_site_aniso_U_11
_atom_site_aniso_U_22
_atom_site_aniso_U_33
_atom_site_aniso_U_23
_atom_site_aniso_U_13
_atom_site_aniso_U_12
C1 0.0466(8) 0.0499(8) 0.0381(7) 0.0072(6) -0.0013(6) 0.0060(6)
C2 0.0525(8) 0.0484(8) 0.0369(7) 0.0048(6) 0.0036(6) 0.0045(6)
C3 0.0493(8) 0.0479(8) 0.0439(8) 0.0066(6) 0.0070(6) 0.0091(6)
C4 0.0439(8) 0.0541(9) 0.0443(8) 0.0090(6) 0.0003(6) 0.0080(6)
C5 0.0438(7) 0.0458(8) 0.0390(7) 0.0080(6) 0.0015(6) 0.0028(6)
C6 0.0440(7) 0.0474(8) 0.0376(7) 0.0058(6) -0.0006(6) 0.0034(6)
C7 0.0454(7) 0.0468(8) 0.0341(7) 0.0062(6) -0.0010(5) 0.0023(6)
C8 0.0438(7) 0.0449(7) 0.0357(7) 0.0074(6) 0.0023(5) 0.0044(6)
C9 0.0448(8) 0.0479(8) 0.0396(8) 0.0069(6) 0.0009(6) 0.0034(6)
C10 0.0516(8) 0.0550(9) 0.0384(8) 0.0028(6) 0.0003(6) 0.0041(7)
C11 0.0948(13) 0.0674(11) 0.0436(9) 0.0122(8) 0.0017(8) 0.0046(10)
C12 0.0874(13) 0.0639(10) 0.0437(9) -0.0017(8) 0.0041(8) 0.0108(9)
C13 0.0524(9) 0.0747(11) 0.0456(9) 0.0004(8) -0.0092(7) 0.0129(8)
C14 0.0830(12) 0.0767(12) 0.0403(9) -0.0047(8) -0.0091(8) 0.0219(9)
C15 0.0489(9) 0.0657(10) 0.0680(11) 0.0023(8) 0.0035(8) 0.0143(8)
N1 0.0440(7) 0.0526(7) 0.0349(6) 0.0046(5) -0.0013(5) 0.0105(5)
O1 0.0569(7) 0.0837(8) 0.0447(6) -0.0011(5) -0.0036(5) 0.0253(6)
O2 0.0667(7) 0.0667(7) 0.0398(6) -0.0047(5) -0.0024(5) 0.0196(6)
O3 0.0597(7) 0.0672(7) 0.0505(6) 0.0016(5) 0.0041(5) 0.0239(5)

loop_
_atom_type_symbol
_atom_type_description
_atom_type_scat_dispersion_real
_atom_type_scat_dispersion_imag
_atom_type_scat_source
C C 0.0033 0.0016 'International Tables Vol C Tables 4.2.6.8 and 6.1.1.4'
H H 0.0000 0.0000 'International Tables Vol C Tables 4.2.6.8 and 6.1.1.4'
N N 0.0061 0.0033 'International Tables Vol C Tables 4.2.6.8 and 6.1.1.4'
O O 0.0106 0.0060 'International Tables Vol C Tables 4.2.6.8 and 6.1.1.4'

loop_
_geom_angle_atom_site_label_1
_geom_angle_atom_site_label_2
_geom_angle_atom_site_label_3
_geom_angle
C2 C1 C8 117.30(13)
C2 C1 H1 121.3
C8 C1 H1 121.3
O2 C2 C1 124.62(13)
O2 C2 C3 114.24(13)
C1 C2 C3 121.14(13)
C4 C3 O3 125.42(14)
C4 C3 C2 120.86(14)
O3 C3 C2 113.71(13)
C3 C4 C5 119.10(13)
C3 C4 H4 120.5
C5 C4 H4 120.5
C8 C5 C4 118.95(13)
C8 C5 C6 107.72(12)
C4 C5 C6 133.33(13)
C7 C6 C5 106.24(12)
C7 C6 C13 131.00(14)
C5 C6 C13 122.76(13)
N1 C7 C6 108.65(13)
N1 C7 C9 116.51(12)
C6 C7 C9 134.81(13)
N1 C8 C5 108.10(12)
N1 C8 C1 129.25(13)
C5 C8 C1 122.64(13)
O1 C9 C7 119.26(13)
O1 C9 C10 119.44(13)
C7 C9 C10 121.22(12)
C9 C10 C12 111.58(13)
C9 C10 C11 109.32(13)
C12 C10 C11 110.52(14)
C9 C10 H10 108.4
C12 C10 H10 108.4
C11 C10 H10 108.4
C10 C11 H11A 109.5
C10 C11 H11B 109.5
H11A C11 H11B 109.5
C10 C11 H11C 109.5
H11A C11 H11C 109.5
H11B C11 H11C 109.5
C10 C12 H12A 109.5
C10 C12 H12B 109.5
H12A C12 H12B 109.5
C10 C12 H12C 109.5
H12A C12 H12C 109.5
H12B C12 H12C 109.5
C6 C13 H13A 109.5
C6 C13 H13B 109.5
H13A C13 H13B 109.5
C6 C13 H13C 109.5
H13A C13 H13C 109.5
H13B C13 H13C 109.5
O2 C14 H14A 109.5
O2 C14 H14B 109.5
H14A C14 H14B 109.5
O2 C14 H14C 109.5
H14A C14 H14C 109.5
H14B C14 H14C 109.5
O3 C15 H15A 109.5
O3 C15 H15B 109.5
H15A C15 H15B 109.5
O3 C15 H15C 109.5
H15A C15 H15C 109.5
H15B C15 H15C 109.5
C8 N1 C7 109.29(12)
C8 N1 H1N 126.5(11)
C7 N1 H1N 124.2(11)
C2 O2 C14 117.09(12)
C3 O3 C15 116.43(12)

loop_
_geom_bond_atom_site_label_1
_geom_bond_atom_site_label_2
_geom_bond_distance
C1 C2 1.363(2)
C1 C8 1.395(2)
C1 H1 0.9300
C2 O2 1.3595(18)
C2 C3 1.424(2)
C3 C4 1.358(2)
C3 O3 1.3663(18)
C4 C5 1.405(2)
C4 H4 0.9300
C5 C8 1.392(2)
C5 C6 1.415(2)
C6 C7 1.385(2)
C6 C13 1.490(2)
C7 N1 1.3772(18)
C7 C9 1.451(2)
C8 N1 1.3518(18)
C9 O1 1.2213(17)
C9 C10 1.505(2)
C10 C12 1.507(2)
C10 C11 1.519(2)
C10 H10 0.9800
C11 H11A 0.9600
C11 H11B 0.9600
C11 H11C 0.9600
C12 H12A 0.9600
C12 H12B 0.9600
C12 H12C 0.9600
C13 H13A 0.9600
C13 H13B 0.9600
C13 H13C 0.9600
C14 O2 1.409(2)
C14 H14A 0.9600
C14 H14B 0.9600
C14 H14C 0.9600
C15 O3 1.406(2)
C15 H15A 0.9600
C15 H15B 0.9600
C15 H15C 0.9600
N1 H1N 0.897(17)

loop_
_geom_hbond_atom_site_label_D
_geom_hbond_atom_site_label_H
_geom_hbond_atom_site_label_A
_geom_hbond_distance_DH
_geom_hbond_distance_HA
_geom_hbond_distance_DA
_geom_hbond_angle_DHA
_geom_hbond_site_symmetry_A
N1 H1N O1 0.897(17) 2.024(18) 2.8342(16) 149.5(15) 2_575

loop_
_geom_torsion_atom_site_label_1
_geom_torsion_atom_site_label_2
_geom_torsion_atom_site_label_3
_geom_torsion_atom_site_label_4
_geom_torsion
C8 C1 C2 O2 179.74(13)
C8 C1 C2 C3 -0.8(2)
O2 C2 C3 C4 179.81(13)
C1 C2 C3 C4 0.3(2)
O2 C2 C3 O3 0.07(19)
C1 C2 C3 O3 -179.44(13)
O3 C3 C4 C5 179.82(13)
C2 C3 C4 C5 0.1(2)
C3 C4 C5 C8 0.0(2)
C3 C4 C5 C6 179.14(15)
C8 C5 C6 C7 0.52(15)
C4 C5 C6 C7 -178.69(15)
C8 C5 C6 C13 -178.79(13)
C4 C5 C6 C13 2.0(2)
C5 C6 C7 N1 -0.38(15)
C13 C6 C7 N1 178.86(15)
C5 C6 C7 C9 177.67(15)
C13 C6 C7 C9 -3.1(3)
C4 C5 C8 N1 178.86(12)
C6 C5 C8 N1 -0.48(16)
C4 C5 C8 C1 -0.5(2)
C6 C5 C8 C1 -179.89(12)
C2 C1 C8 N1 -178.34(14)
C2 C1 C8 C5 0.9(2)
N1 C7 C9 O1 -3.6(2)
C6 C7 C9 O1 178.52(15)
N1 C7 C9 C10 173.11(12)
C6 C7 C9 C10 -4.8(2)
O1 C9 C10 C12 -20.6(2)
C7 C9 C10 C12 162.72(14)
O1 C9 C10 C11 101.93(17)
C7 C9 C10 C11 -74.73(18)
C5 C8 N1 C7 0.25(16)
C1 C8 N1 C7 179.61(14)
C6 C7 N1 C8 0.09(16)
C9 C7 N1 C8 -178.37(12)
C1 C2 O2 C14 2.1(2)
C3 C2 O2 C14 -177.38(14)
C4 C3 O3 C15 1.3(2)
C2 C3 O3 C15 -178.93(13)

loop_
_cod_related_entry_id
_cod_related_entry_code
_cod_related_entry_database
1 30652095 ChemSpider
